data_2220236
loop_
_publ_author_name
'Wang, Wei'
'Fang, Zheng'

_publ_section_title
;5-(4-Chlorophenyl)-1-(2,4-dichlorophenyl)-4-methyl-1<i>H</i>-pyrazole-3-carboxylic
 acid
;
_journal_coeditor_code HK2574
_journal_issue 12
_journal_name_full 'Acta Crystallographica Section E'
_journal_page_first o2413
_journal_paper_doi 10.1107/S1600536808038105
_journal_volume 64
_journal_year 2008
_chemical_formula_iupac 'C17 H11 Cl3 N2 O2'
_chemical_formula_moiety 'C17 H11 Cl3 N2 O2'
_chemical_formula_sum 'C17 H11 Cl3 N2 O2'
_chemical_formula_weight 381.63
_chemical_name_systematic
;
5-(4-Chlorophenyl)-1-(2,4-dichlorophenyl)-4-methyl-1<i>H</i>-pyrazole-3-
carboxylic acid
;
_space_group_IT_number 13
_symmetry_cell_setting monoclinic
_symmetry_space_group_name_Hall '-P 2yc'
_symmetry_space_group_name_H-M 'P 1 2/c 1'
_atom_sites_solution_hydrogens geom
_atom_sites_solution_primary direct
_atom_sites_solution_secondary difmap
_audit_creation_method SHELXL-97
_cell_angle_alpha 90.00
_cell_angle_beta 102.42(3)
_cell_angle_gamma 90.00
_cell_formula_units_Z 8
_cell_length_a 13.192(3)
_cell_length_b 8.8170(18)
_cell_length_c 30.012(6)
_cell_measurement_reflns_used 25
_cell_measurement_temperature 294(2)
_cell_measurement_theta_max 13
_cell_measurement_theta_min 10
_cell_volume 3409.1(13)
_computing_cell_refinement 'CAD-4 Software (Enraf--Nonius, 1989)'
_computing_data_collection 'CAD-4 Software (Enraf--Nonius, 1989)'
_computing_data_reduction 'XCAD4 (Harms & Wocadlo, 1995)'
_computing_molecular_graphics 'PLATON (Spek, 2003)'
_computing_publication_material 'SHELXL97 (Sheldrick, 2008)'
_computing_structure_refinement 'SHELXL97 (Sheldrick, 2008)'
_computing_structure_solution 'SHELXS97 (Sheldrick, 2008)'
_diffrn_ambient_temperature 294(2)
_diffrn_measured_fraction_theta_full 1.000
_diffrn_measured_fraction_theta_max 1.000
_diffrn_measurement_device_type 'Enraf--Nonius CAD-4'
_diffrn_measurement_method \w/2\q
_diffrn_radiation_monochromator graphite
_diffrn_radiation_source 'fine-focus sealed tube'
_diffrn_radiation_type MoK\a
_diffrn_radiation_wavelength 0.71073
_diffrn_reflns_av_R_equivalents 0.0382
_diffrn_reflns_av_sigmaI/netI 0.1048
_diffrn_reflns_limit_h_max 15
_diffrn_reflns_limit_h_min 0
_diffrn_reflns_limit_k_max 10
_diffrn_reflns_limit_k_min 0
_diffrn_reflns_limit_l_max 36
_diffrn_reflns_limit_l_min -36
_diffrn_reflns_number 6479
_diffrn_reflns_theta_full 25.27
_diffrn_reflns_theta_max 25.27
_diffrn_reflns_theta_min 1.39
_diffrn_standards_decay_% 1
_diffrn_standards_interval_time 120
_diffrn_standards_number 3
_exptl_absorpt_coefficient_mu 0.549
_exptl_absorpt_correction_T_max 0.9471
_exptl_absorpt_correction_T_min 0.8526
_exptl_absorpt_correction_type psi-scan
_exptl_absorpt_process_details '(North <i>et al.</i>,  1968)'
_exptl_crystal_colour colorless
_exptl_crystal_density_diffrn 1.487
_exptl_crystal_density_method 'not measured'
_exptl_crystal_description block
_exptl_crystal_F_000 1552
_exptl_crystal_size_max 0.30
_exptl_crystal_size_mid 0.20
_exptl_crystal_size_min 0.10
_refine_diff_density_max 0.331
_refine_diff_density_min -0.283
_refine_ls_extinction_method none
_refine_ls_goodness_of_fit_ref 0.985
_refine_ls_hydrogen_treatment constr
_refine_ls_matrix_type full
_refine_ls_number_parameters 433
_refine_ls_number_reflns 6190
_refine_ls_number_restraints 0
_refine_ls_restrained_S_all 0.985
_refine_ls_R_factor_all 0.1595
_refine_ls_R_factor_gt 0.0721
_refine_ls_shift/su_max 0.000
_refine_ls_shift/su_mean 0.000
_refine_ls_structure_factor_coef Fsqd
_refine_ls_weighting_details 'calc w=1/[\s^2^(Fo^2^)+(0.06P)^2^+5P] where P=(Fo^2^+2Fc^2^)/3'
_refine_ls_weighting_scheme calc
_refine_ls_wR_factor_gt 0.1452
_refine_ls_wR_factor_ref 0.1813
_reflns_number_gt 2893
_reflns_number_total 6190
_reflns_threshold_expression I>2\s(I)
_cod_data_source_file hk2574.cif
_cod_data_source_block I
_cod_original_sg_symbol_H-M 'P 2/c'
_cod_database_code 2220236
_cod_database_fobs_code 2220236

loop_
_symmetry_equiv_pos_as_xyz
'x, y, z'
'-x, y, -z+1/2'
'-x, -y, -z'
'x, -y, z-1/2'

loop_
_atom_site_type_symbol
_atom_site_label
_atom_site_fract_x
_atom_site_fract_y
_atom_site_fract_z
_atom_site_U_iso_or_equiv
_atom_site_adp_type
_atom_site_calc_flag
_atom_site_refinement_flags
_atom_site_occupancy
Cl Cl1 0.3235(2) 0.6137(2) 0.22847(7) 0.1112(9) Uani d . 1
Cl Cl2 0.41462(12) 0.2754(2) 0.37992(6) 0.0718(5) Uani d . 1
Cl Cl3 0.42824(16) 0.8503(2) 0.49709(6) 0.0871(7) Uani d . 1
Cl Cl4 -0.31722(17) -1.1411(2) 0.16706(6) 0.0858(6) Uani d . 1
Cl Cl5 -0.38786(12) -0.7789(2) 0.29976(6) 0.0696(5) Uani d . 1
Cl Cl6 -0.45426(14) -1.3607(2) 0.39707(6) 0.0814(6) Uani d . 1
O O1 0.0459(3) -0.1244(5) 0.43492(13) 0.0571(11) Uani d . 1
O O2 0.0428(3) -0.1317(5) 0.35970(14) 0.0613(12) Uani d . 1
H H2A 0.0228 -0.2219 0.3629 0.092 Uiso d R 1
O O3 -0.0346(3) -0.4099(5) 0.42547(14) 0.0648(13) Uani d . 1
H H3B -0.0097 -0.3220 0.4233 0.097 Uiso d R 1
O O4 -0.0241(3) -0.4055(5) 0.35213(14) 0.0636(12) Uani d . 1
N N1 0.1830(3) 0.2661(5) 0.37220(15) 0.0398(11) Uani d . 1
N N2 0.1338(3) 0.1348(5) 0.36084(15) 0.0442(12) Uani d . 1
N N3 -0.1099(3) -0.6749(5) 0.33613(15) 0.0414(11) Uani d . 1
N N4 -0.1607(3) -0.8069(5) 0.33785(14) 0.0387(11) Uani d . 1
C C1 0.2820(7) 0.5083(7) 0.2692(2) 0.065(2) Uani d . 1
C C2 0.1789(7) 0.4874(8) 0.2669(2) 0.071(2) Uani d . 1
H H2B 0.1303 0.5256 0.2423 0.085 Uiso calc R 1
C C3 0.1464(5) 0.4081(7) 0.3017(2) 0.0626(18) Uani d . 1
H H3A 0.0759 0.3967 0.3009 0.075 Uiso calc R 1
C C4 0.2182(4) 0.3469(6) 0.33725(18) 0.0435(14) Uani d . 1
C C5 0.3238(5) 0.3634(7) 0.3377(2) 0.0519(16) Uani d . 1
C C6 0.3555(6) 0.4459(7) 0.3041(2) 0.0642(19) Uani d . 1
H H6A 0.4258 0.4592 0.3049 0.077 Uiso calc R 1
C C7 0.3576(5) 0.6908(7) 0.4752(2) 0.0504(16) Uani d . 1
C C8 0.2851(5) 0.7026(7) 0.4350(2) 0.0496(16) Uani d . 1
H H8A 0.2715 0.7959 0.4205 0.060 Uiso calc R 1
C C9 0.2321(4) 0.5733(6) 0.4163(2) 0.0446(14) Uani d . 1
H H9A 0.1836 0.5801 0.3888 0.053 Uiso calc R 1
C C10 0.2507(4) 0.4355(6) 0.43793(19) 0.0393(13) Uani d . 1
C C11 0.3227(4) 0.4274(7) 0.4789(2) 0.0525(16) Uani d . 1
H H11A 0.3356 0.3349 0.4940 0.063 Uiso calc R 1
C C12 0.3753(5) 0.5553(8) 0.4976(2) 0.0563(17) Uani d . 1
H H12A 0.4226 0.5494 0.5254 0.068 Uiso calc R 1
C C13 0.1975(4) 0.2945(6) 0.41780(18) 0.0399(13) Uani d . 1
C C14 0.1523(4) 0.1770(6) 0.43595(19) 0.0427(14) Uani d . 1
C C15 0.1141(4) 0.0811(6) 0.39951(18) 0.0412(14) Uani d . 1
C C16 0.1457(5) 0.1614(7) 0.4862(2) 0.0612(18) Uani d . 1
H H16A 0.1098 0.0694 0.4902 0.092 Uiso calc R 1
H H16B 0.1086 0.2465 0.4948 0.092 Uiso calc R 1
H H16C 0.2144 0.1587 0.5050 0.092 Uiso calc R 1
C C17 0.0649(4) -0.0666(7) 0.3986(2) 0.0462(15) Uani d . 1
C C18 -0.2676(5) -1.0395(7) 0.21641(19) 0.0508(16) Uani d . 1
C C19 -0.3380(5) -0.9630(7) 0.2361(2) 0.0519(16) Uani d . 1
H H19A -0.4084 -0.9654 0.2227 0.062 Uiso calc R 1
C C20 -0.3033(4) -0.8837(6) 0.27553(19) 0.0435(14) Uani d . 1
C C21 -0.1980(4) -0.8850(6) 0.29602(18) 0.0405(14) Uani d . 1
C C22 -0.1292(5) -0.9617(7) 0.2757(2) 0.0549(17) Uani d . 1
H H22A -0.0588 -0.9621 0.2892 0.066 Uiso calc R 1
C C23 -0.1643(5) -1.0374(7) 0.2354(2) 0.0570(17) Uani d . 1
H H23A -0.1177 -1.0871 0.2212 0.068 Uiso calc R 1
C C24 -0.3712(5) -1.2088(8) 0.3953(2) 0.0524(16) Uani d . 1
C C25 -0.3943(5) -1.0715(8) 0.4093(2) 0.0643(19) Uani d . 1
H H25A -0.4533 -1.0587 0.4212 0.077 Uiso calc R 1
C C26 -0.3309(5) -0.9481(7) 0.4061(2) 0.0578(17) Uani d . 1
H H26A -0.3466 -0.8535 0.4165 0.069 Uiso calc R 1
C C27 -0.2438(4) -0.9654(7) 0.38723(19) 0.0430(14) Uani d . 1
C C28 -0.2201(4) -1.1102(7) 0.37496(19) 0.0500(16) Uani d . 1
H H28A -0.1604 -1.1255 0.3637 0.060 Uiso calc R 1
C C29 -0.2827(5) -1.2322(7) 0.3790(2) 0.0554(17) Uani d . 1
H H29A -0.2654 -1.3290 0.3707 0.067 Uiso calc R 1
C C30 -0.1821(4) -0.8338(6) 0.38025(18) 0.0380(13) Uani d . 1
C C31 -0.1414(4) -0.7112(6) 0.40758(17) 0.0373(13) Uani d . 1
C C32 -0.0975(4) -0.6191(6) 0.37874(18) 0.0386(13) Uani d . 1
C C33 -0.1414(5) -0.6905(7) 0.45721(18) 0.0589(18) Uani d . 1
H H33A -0.1783 -0.7728 0.4674 0.088 Uiso calc R 1
H H33B -0.1748 -0.5964 0.4614 0.088 Uiso calc R 1
H H33C -0.0712 -0.6891 0.4746 0.088 Uiso calc R 1
C C34 -0.0488(4) -0.4708(7) 0.3863(2) 0.0466(15) Uani d . 1

loop_
_atom_site_aniso_label
_atom_site_aniso_U_11
_atom_site_aniso_U_22
_atom_site_aniso_U_33
_atom_site_aniso_U_12
_atom_site_aniso_U_13
_atom_site_aniso_U_23
Cl1 0.190(3) 0.0800(15) 0.0846(15) -0.0236(16) 0.0770(16) 0.0149(12)
Cl2 0.0473(10) 0.0823(13) 0.0861(13) 0.0030(9) 0.0155(9) 0.0118(10)
Cl3 0.1092(16) 0.0820(14) 0.0773(13) -0.0542(12) 0.0357(11) -0.0305(11)
Cl4 0.1134(16) 0.0851(14) 0.0521(11) -0.0172(12) 0.0026(10) -0.0250(10)
Cl5 0.0472(10) 0.0915(13) 0.0668(11) 0.0158(10) 0.0052(8) -0.0112(10)
Cl6 0.0785(13) 0.0780(13) 0.0838(13) -0.0437(11) 0.0093(10) 0.0142(11)
O1 0.070(3) 0.057(3) 0.044(2) -0.018(2) 0.013(2) 0.008(2)
O2 0.076(3) 0.048(3) 0.056(3) -0.028(2) 0.007(2) -0.002(2)
O3 0.074(3) 0.064(3) 0.059(3) -0.028(2) 0.018(2) -0.022(2)
O4 0.077(3) 0.055(3) 0.060(3) -0.023(2) 0.019(2) -0.010(2)
N1 0.043(3) 0.032(3) 0.046(3) -0.012(2) 0.012(2) 0.006(2)
N2 0.041(3) 0.046(3) 0.045(3) -0.007(2) 0.008(2) -0.009(2)
N3 0.036(3) 0.038(3) 0.048(3) -0.015(2) 0.004(2) -0.005(2)
N4 0.035(3) 0.041(3) 0.039(3) -0.009(2) 0.007(2) -0.002(2)
C1 0.107(6) 0.043(4) 0.055(4) -0.005(4) 0.037(4) 0.003(3)
C2 0.099(6) 0.069(5) 0.042(4) -0.004(5) 0.008(4) 0.006(3)
C3 0.072(5) 0.067(5) 0.050(4) -0.002(4) 0.016(4) 0.008(4)
C4 0.049(4) 0.036(3) 0.043(3) -0.009(3) 0.005(3) 0.002(3)
C5 0.047(4) 0.048(4) 0.061(4) -0.006(3) 0.013(3) 0.003(3)
C6 0.072(5) 0.055(4) 0.078(5) -0.017(4) 0.044(4) -0.013(4)
C7 0.052(4) 0.057(4) 0.047(4) -0.027(3) 0.021(3) -0.014(3)
C8 0.062(4) 0.035(3) 0.060(4) -0.002(3) 0.031(3) -0.001(3)
C9 0.037(3) 0.044(4) 0.052(4) 0.001(3) 0.009(3) 0.006(3)
C10 0.036(3) 0.039(3) 0.046(3) -0.007(3) 0.015(3) -0.002(3)
C11 0.046(4) 0.048(4) 0.061(4) -0.013(3) 0.005(3) 0.002(3)
C12 0.045(4) 0.073(5) 0.049(4) -0.019(4) 0.006(3) -0.004(4)
C13 0.029(3) 0.052(4) 0.039(3) -0.004(3) 0.007(2) 0.006(3)
C14 0.034(3) 0.049(4) 0.046(3) -0.001(3) 0.010(3) 0.003(3)
C15 0.039(3) 0.044(3) 0.039(3) -0.006(3) 0.006(3) -0.008(3)
C16 0.078(5) 0.054(4) 0.057(4) -0.013(4) 0.027(3) 0.002(3)
C17 0.034(3) 0.049(4) 0.050(4) -0.003(3) -0.004(3) 0.004(3)
C18 0.070(5) 0.053(4) 0.031(3) -0.007(4) 0.013(3) -0.007(3)
C19 0.044(4) 0.060(4) 0.045(4) -0.007(3) -0.006(3) -0.001(3)
C20 0.038(3) 0.049(4) 0.044(3) 0.000(3) 0.008(3) 0.012(3)
C21 0.038(3) 0.047(3) 0.036(3) -0.010(3) 0.007(3) -0.003(3)
C22 0.044(4) 0.077(5) 0.045(4) -0.008(3) 0.012(3) -0.016(3)
C23 0.057(5) 0.065(5) 0.054(4) 0.000(4) 0.024(3) -0.009(3)
C24 0.052(4) 0.059(4) 0.044(4) -0.020(3) 0.004(3) 0.020(3)
C25 0.053(4) 0.064(5) 0.083(5) -0.016(4) 0.030(4) 0.000(4)
C26 0.053(4) 0.056(4) 0.074(5) -0.010(3) 0.033(4) -0.005(3)
C27 0.033(3) 0.048(4) 0.044(3) -0.005(3) 0.001(3) 0.006(3)
C28 0.038(4) 0.056(4) 0.056(4) -0.007(3) 0.009(3) 0.005(3)
C29 0.063(4) 0.046(4) 0.058(4) -0.013(3) 0.013(3) 0.003(3)
C30 0.032(3) 0.042(3) 0.040(3) 0.000(3) 0.006(2) -0.002(3)
C31 0.037(3) 0.043(3) 0.032(3) -0.004(3) 0.007(2) -0.007(3)
C32 0.031(3) 0.040(3) 0.044(3) -0.010(3) 0.007(3) -0.002(3)
C33 0.072(4) 0.064(4) 0.045(4) -0.011(4) 0.022(3) -0.008(3)
C34 0.038(4) 0.056(4) 0.046(4) -0.003(3) 0.010(3) -0.001(3)

loop_
_atom_type_symbol
_atom_type_description
_atom_type_scat_dispersion_real
_atom_type_scat_dispersion_imag
_atom_type_scat_source
C C 0.0033 0.0016 'International Tables Vol C Tables 4.2.6.8 and 6.1.1.4'
H H 0.0000 0.0000 'International Tables Vol C Tables 4.2.6.8 and 6.1.1.4'
N N 0.0061 0.0033 'International Tables Vol C Tables 4.2.6.8 and 6.1.1.4'
O O 0.0106 0.0060 'International Tables Vol C Tables 4.2.6.8 and 6.1.1.4'
Cl Cl 0.1484 0.1585 'International Tables Vol C Tables 4.2.6.8 and 6.1.1.4'

loop_
_geom_angle_atom_site_label_1
_geom_angle_atom_site_label_2
_geom_angle_atom_site_label_3
_geom_angle
C17 O2 H2A 109.6
C34 O3 H3B 107.3
N2 N1 C13 111.8(4)
N2 N1 C4 117.6(4)
C13 N1 C4 130.5(5)
C15 N2 N1 105.1(4)
C32 N3 N4 103.9(4)
N3 N4 C30 112.6(4)
N3 N4 C21 117.6(4)
C30 N4 C21 129.0(5)
C2 C1 C6 121.2(6)
C2 C1 Cl1 120.3(6)
C6 C1 Cl1 118.5(6)
C1 C2 C3 119.5(7)
C1 C2 H2B 120.3
C3 C2 H2B 120.3
C4 C3 C2 120.3(7)
C4 C3 H3A 119.8
C2 C3 H3A 119.8
C3 C4 C5 119.1(5)
C3 C4 N1 119.2(5)
C5 C4 N1 121.7(5)
C6 C5 C4 120.4(6)
C6 C5 Cl2 120.0(5)
C4 C5 Cl2 119.5(5)
C1 C6 C5 119.4(6)
C1 C6 H6A 120.3
C5 C6 H6A 120.3
C12 C7 C8 120.8(5)
C12 C7 Cl3 120.1(5)
C8 C7 Cl3 119.1(5)
C7 C8 C9 119.1(6)
C7 C8 H8A 120.4
C9 C8 H8A 120.4
C10 C9 C8 120.7(5)
C10 C9 H9A 119.7
C8 C9 H9A 119.7
C9 C10 C11 118.9(5)
C9 C10 C13 121.6(5)
C11 C10 C13 119.4(5)
C12 C11 C10 120.5(6)
C12 C11 H11A 119.7
C10 C11 H11A 119.7
C7 C12 C11 119.8(6)
C7 C12 H12A 120.1
C11 C12 H12A 120.1
N1 C13 C14 106.4(5)
N1 C13 C10 120.8(5)
C14 C13 C10 132.8(5)
C13 C14 C15 105.3(5)
C13 C14 C16 125.6(5)
C15 C14 C16 129.2(5)
N2 C15 C14 111.4(5)
N2 C15 C17 118.2(5)
C14 C15 C17 130.3(5)
C14 C16 H16A 109.5
C14 C16 H16B 109.5
H16A C16 H16B 109.5
C14 C16 H16C 109.5
H16A C16 H16C 109.5
H16B C16 H16C 109.5
O1 C17 O2 123.6(5)
O1 C17 C15 120.7(6)
O2 C17 C15 115.7(5)
C23 C18 C19 121.3(6)
C23 C18 Cl4 121.7(5)
C19 C18 Cl4 117.0(5)
C20 C19 C18 119.4(6)
C20 C19 H19A 120.3
C18 C19 H19A 120.3
C19 C20 C21 119.7(5)
C19 C20 Cl5 120.8(5)
C21 C20 Cl5 119.5(4)
C22 C21 C20 119.9(5)
C22 C21 N4 119.6(5)
C20 C21 N4 120.5(5)
C23 C22 C21 120.0(6)
C23 C22 H22A 120.0
C21 C22 H22A 120.0
C18 C23 C22 119.7(6)
C18 C23 H23A 120.2
C22 C23 H23A 120.2
C25 C24 C29 121.1(6)
C25 C24 Cl6 120.0(5)
C29 C24 Cl6 118.9(6)
C24 C25 C26 120.4(6)
C24 C25 H25A 119.8
C26 C25 H25A 119.8
C25 C26 C27 120.2(6)
C25 C26 H26A 119.9
C27 C26 H26A 119.9
C28 C27 C26 117.6(6)
C28 C27 C30 122.1(5)
C26 C27 C30 120.4(6)
C29 C28 C27 121.6(6)
C29 C28 H28A 119.2
C27 C28 H28A 119.2
C28 C29 C24 119.0(6)
C28 C29 H29A 120.5
C24 C29 H29A 120.5
N4 C30 C31 106.3(5)
N4 C30 C27 120.0(5)
C31 C30 C27 133.6(5)
C30 C31 C32 104.2(4)
C30 C31 C33 126.6(5)
C32 C31 C33 129.2(5)
N3 C32 C31 113.1(5)
N3 C32 C34 115.9(5)
C31 C32 C34 130.8(5)
C31 C33 H33A 109.5
C31 C33 H33B 109.5
H33A C33 H33B 109.5
C31 C33 H33C 109.5
H33A C33 H33C 109.5
H33B C33 H33C 109.5
O3 C34 O4 122.7(6)
O3 C34 C32 119.9(5)
O4 C34 C32 117.4(5)

loop_
_geom_bond_atom_site_label_1
_geom_bond_atom_site_label_2
_geom_bond_distance
Cl1 C1 1.717(7)
Cl2 C5 1.729(6)
Cl3 C7 1.737(6)
Cl4 C18 1.735(6)
Cl5 C20 1.725(6)
Cl6 C24 1.739(6)
O1 C17 1.277(6)
O2 C17 1.276(6)
O2 H2A 0.8500
O3 C34 1.269(6)
O3 H3B 0.8500
O4 C34 1.279(6)
N1 N2 1.336(6)
N1 C13 1.364(6)
N1 C4 1.426(6)
N2 C15 1.329(6)
N3 C32 1.347(6)
N3 N4 1.349(6)
N4 C30 1.382(6)
N4 C21 1.424(6)
C1 C2 1.360(9)
C1 C6 1.379(9)
C2 C3 1.401(8)
C2 H2B 0.9300
C3 C4 1.374(8)
C3 H3A 0.9300
C4 C5 1.397(8)
C5 C6 1.380(8)
C6 H6A 0.9300
C7 C12 1.366(8)
C7 C8 1.372(8)
C8 C9 1.391(8)
C8 H8A 0.9300
C9 C10 1.375(7)
C9 H9A 0.9300
C10 C11 1.384(7)
C10 C13 1.490(7)
C11 C12 1.378(8)
C11 H11A 0.9300
C12 H12A 0.9300
C13 C14 1.366(7)
C14 C15 1.388(7)
C14 C16 1.536(7)
C15 C17 1.453(8)
C16 H16A 0.9600
C16 H16B 0.9600
C16 H16C 0.9600
C18 C23 1.360(8)
C18 C19 1.379(8)
C19 C20 1.365(8)
C19 H19A 0.9300
C20 C21 1.393(7)
C21 C22 1.376(7)
C22 C23 1.370(8)
C22 H22A 0.9300
C23 H23A 0.9300
C24 C25 1.337(9)
C24 C29 1.376(8)
C25 C26 1.388(8)
C25 H25A 0.9300
C26 C27 1.394(7)
C26 H26A 0.9300
C27 C28 1.383(8)
C27 C30 1.458(7)
C28 C29 1.377(8)
C28 H28A 0.9300
C29 H29A 0.9300
C30 C31 1.393(7)
C31 C32 1.400(7)
C31 C33 1.501(7)
C32 C34 1.452(8)
C33 H33A 0.9600
C33 H33B 0.9600
C33 H33C 0.9600

loop_
_geom_hbond_atom_site_label_D
_geom_hbond_atom_site_label_H
_geom_hbond_atom_site_label_A
_geom_hbond_site_symmetry_A
_geom_hbond_distance_DH
_geom_hbond_distance_HA
_geom_hbond_distance_DA
_geom_hbond_angle_DHA
_geom_hbond_publ_flag
O2 H2A O4 . 0.85 1.74 2.564(7) 163 yes
O3 H3B O1 . 0.85 1.89 2.723(6) 165 yes
C16 H16C Cg6 3_655 0.96 3.13 3.867(4) 135 yes
C33 H33B Cg4 3_665 0.96 3.29 3.857(3) 120 yes

loop_
_geom_torsion_atom_site_label_1
_geom_torsion_atom_site_label_2
_geom_torsion_atom_site_label_3
_geom_torsion_atom_site_label_4
_geom_torsion
C13 N1 N2 C15 1.7(6)
C4 N1 N2 C15 177.3(5)
C6 C1 C2 C3 3.5(10)
Cl1 C1 C2 C3 -176.6(5)
C1 C2 C3 C4 -2.4(10)
C2 C3 C4 C5 -0.8(9)
C2 C3 C4 N1 -179.7(6)
N2 N1 C4 C3 67.3(7)
C13 N1 C4 C3 -118.2(6)
N2 N1 C4 C5 -111.7(6)
C13 N1 C4 C5 62.9(8)
C3 C4 C5 C6 2.9(9)
N1 C4 C5 C6 -178.2(5)
C3 C4 C5 Cl2 -175.3(5)
N1 C4 C5 Cl2 3.6(8)
C2 C1 C6 C5 -1.4(10)
Cl1 C1 C6 C5 178.6(5)
C4 C5 C6 C1 -1.8(10)
Cl2 C5 C6 C1 176.3(5)
C12 C7 C8 C9 -2.5(9)
Cl3 C7 C8 C9 176.9(4)
C7 C8 C9 C10 1.0(8)
C8 C9 C10 C11 0.4(8)
C8 C9 C10 C13 -178.0(5)
C9 C10 C11 C12 -0.4(9)
C13 C10 C11 C12 178.1(5)
C8 C7 C12 C11 2.6(9)
Cl3 C7 C12 C11 -176.8(5)
C10 C11 C12 C7 -1.1(9)
N2 N1 C13 C14 -1.8(6)
C4 N1 C13 C14 -176.6(5)
N2 N1 C13 C10 -179.9(4)
C4 N1 C13 C10 5.3(8)
C9 C10 C13 N1 40.9(8)
C11 C10 C13 N1 -137.5(5)
C9 C10 C13 C14 -136.6(6)
C11 C10 C13 C14 45.0(9)
N1 C13 C14 C15 1.1(6)
C10 C13 C14 C15 178.8(6)
N1 C13 C14 C16 -177.9(5)
C10 C13 C14 C16 -0.1(10)
N1 N2 C15 C14 -1.0(6)
N1 N2 C15 C17 -177.0(5)
C13 C14 C15 N2 0.0(6)
C16 C14 C15 N2 178.9(5)
C13 C14 C15 C17 175.3(5)
C16 C14 C15 C17 -5.8(10)
N2 C15 C17 O1 178.8(5)
C14 C15 C17 O1 3.8(9)
N2 C15 C17 O2 -1.3(8)
C14 C15 C17 O2 -176.3(6)
C32 N3 N4 C30 1.1(6)
C32 N3 N4 C21 171.9(4)
C23 C18 C19 C20 -0.1(9)
Cl4 C18 C19 C20 178.7(5)
C18 C19 C20 C21 -2.0(9)
C18 C19 C20 Cl5 176.8(4)
C19 C20 C21 C22 2.2(9)
Cl5 C20 C21 C22 -176.6(5)
C19 C20 C21 N4 -178.1(5)
Cl5 C20 C21 N4 3.2(7)
N3 N4 C21 C22 74.7(7)
C30 N4 C21 C22 -116.2(6)
N3 N4 C21 C20 -105.0(6)
C30 N4 C21 C20 64.1(8)
C20 C21 C22 C23 -0.4(9)
N4 C21 C22 C23 179.9(5)
C19 C18 C23 C22 1.9(10)
Cl4 C18 C23 C22 -176.8(5)
C21 C22 C23 C18 -1.7(10)
C29 C24 C25 C26 2.2(10)
Cl6 C24 C25 C26 -177.1(5)
C24 C25 C26 C27 1.6(10)
C25 C26 C27 C28 -4.2(9)
C25 C26 C27 C30 174.8(6)
C26 C27 C28 C29 3.2(9)
C30 C27 C28 C29 -175.7(5)
C27 C28 C29 C24 0.4(9)
C25 C24 C29 C28 -3.1(9)
Cl6 C24 C29 C28 176.1(4)
N3 N4 C30 C31 -0.5(6)
C21 N4 C30 C31 -170.0(5)
N3 N4 C30 C27 175.2(4)
C21 N4 C30 C27 5.7(8)
C28 C27 C30 N4 51.7(7)
C26 C27 C30 N4 -127.2(6)
C28 C27 C30 C31 -134.0(7)
C26 C27 C30 C31 47.1(9)
N4 C30 C31 C32 -0.3(6)
C27 C30 C31 C32 -175.1(6)
N4 C30 C31 C33 -177.6(5)
C27 C30 C31 C33 7.6(10)
N4 N3 C32 C31 -1.3(6)
N4 N3 C32 C34 -176.9(4)
C30 C31 C32 N3 1.0(6)
C33 C31 C32 N3 178.2(5)
C30 C31 C32 C34 175.7(5)
C33 C31 C32 C34 -7.1(10)
N3 C32 C34 O3 179.8(5)
C31 C32 C34 O3 5.2(9)
N3 C32 C34 O4 1.3(7)
C31 C32 C34 O4 -173.3(6)

loop_
_cod_related_entry_id
_cod_related_entry_database
_cod_related_entry_code
1 ChemSpider 1249430
